data_2013922
loop_
_publ_author_name
'Naumova, Marina I.'
'Kuratieva, Natalia V.'
'Podberezskaya, Nina V.'
'Naumov, Dmitry Yu.'

_publ_section_title
;
 The alkali hypophosphites KH~2~PO~2~, RbH~2~PO~2~ and CsH~2~PO~2~
;
_journal_issue 5
_journal_name_full 'Acta Crystallographica Section C'
_journal_page_first i53
_journal_page_last i55
_journal_paper_doi 10.1107/S0108270104002409
_journal_volume 60
_journal_year 2004
_chemical_formula_iupac 'Cs H2 P O2'
_chemical_formula_moiety 'H2 O2 P , Cs'
_chemical_formula_structural 'Cs H2 P O2'
_chemical_formula_sum 'Cs H2 O2 P'
_chemical_formula_weight 197.90
_chemical_name_common 'Caesium hypophosphite'
_chemical_name_systematic
;
Caesium hypophosphite
;
_space_group_IT_number 62
_symmetry_cell_setting orthorhombic
_symmetry_space_group_name_Hall '-P 2ac 2n'
_symmetry_space_group_name_H-M 'P n m a'
_atom_sites_solution_hydrogens difmap
_atom_sites_solution_primary direct
_atom_sites_solution_secondary difmap
_audit_creation_method SHELXL97
_cell_angle_alpha 90.00
_cell_angle_beta 90.00
_cell_angle_gamma 90.00
_cell_formula_units_Z 4
_cell_length_a 8.3776(9)
_cell_length_b 6.6271(6)
_cell_length_c 7.9165(10)
_cell_measurement_reflns_used 24
_cell_measurement_temperature 298(2)
_cell_measurement_theta_max 13.65
_cell_measurement_theta_min 9.46
_cell_volume 439.52(8)
_computing_cell_refinement CD4CA0
_computing_data_collection 'CD4CA0 (Enraf-Nonius, 1989)'
_computing_data_reduction 'CADDAT (Enraf-Nonius, 1989)'
_computing_molecular_graphics 'ORTEPIII (Burnett & Johnson, 1996)'
_computing_publication_material SHELXL97
_computing_structure_refinement 'SHELXL97 (Sheldrick, 1997)'
_computing_structure_solution 'SHELXS97 (Sheldrick, 1997)'
_diffrn_ambient_temperature 298(2)
_diffrn_measured_fraction_theta_full 1.000
_diffrn_measured_fraction_theta_max 1.000
_diffrn_measurement_device_type 'Enraf-Nonius CAD4'
_diffrn_measurement_method 2\q/\q
_diffrn_radiation_monochromator graphite
_diffrn_radiation_source 'fine-focus sealed tube'
_diffrn_radiation_type MoK\a
_diffrn_radiation_wavelength 0.71073
_diffrn_reflns_av_R_equivalents 0.0583
_diffrn_reflns_av_sigmaI/netI 0.0382
_diffrn_reflns_limit_h_max 11
_diffrn_reflns_limit_h_min -1
_diffrn_reflns_limit_k_max 9
_diffrn_reflns_limit_k_min 0
_diffrn_reflns_limit_l_max 11
_diffrn_reflns_limit_l_min 0
_diffrn_reflns_number 769
_diffrn_reflns_theta_full 29.92
_diffrn_reflns_theta_max 29.92
_diffrn_reflns_theta_min 3.54
_diffrn_standards_decay_% 0
_diffrn_standards_interval_time 60
_diffrn_standards_number 3
_exptl_absorpt_coefficient_mu 8.606
_exptl_absorpt_correction_T_max 0.388
_exptl_absorpt_correction_T_min 0.056
_exptl_absorpt_correction_type empirical
_exptl_absorpt_process_details '(CADDAT; Enraf-Nonius, 1989)'
_exptl_crystal_colour colourless
_exptl_crystal_density_diffrn 2.991
_exptl_crystal_density_meas ?
_exptl_crystal_density_method 'not measured'
_exptl_crystal_description plate
_exptl_crystal_F_000 352
_exptl_crystal_size_max 0.45
_exptl_crystal_size_mid 0.30
_exptl_crystal_size_min 0.11
_refine_diff_density_max 1.408
_refine_diff_density_min -1.057
_refine_ls_extinction_coef 0.050(4)
_refine_ls_extinction_expression Fc^*^=kFc[1+0.001xFc^2^\l^3^/sin(2\q)]^-1/4^
_refine_ls_extinction_method 'SHELXL97 (Sheldrick, 1997)'
_refine_ls_goodness_of_fit_ref 1.042
_refine_ls_hydrogen_treatment refall
_refine_ls_matrix_type full
_refine_ls_number_parameters 27
_refine_ls_number_reflns 687
_refine_ls_number_restraints 0
_refine_ls_restrained_S_all 1.042
_refine_ls_R_factor_all 0.0504
_refine_ls_R_factor_gt 0.0367
_refine_ls_shift/su_max 0.000
_refine_ls_shift/su_mean 0.000
_refine_ls_structure_factor_coef Fsqd
_refine_ls_weighting_details 'calc w = 1/[\s^2^(Fo^2^)+(0.07P)^2^] where P=(Fo^2^+2Fc^2^)/3'
_refine_ls_weighting_scheme calc
_refine_ls_wR_factor_gt 0.1018
_refine_ls_wR_factor_ref 0.1143
_reflns_number_gt 554
_reflns_number_total 687
_reflns_threshold_expression I>2\s(I)
_cod_data_source_file bc1035.cif
_cod_data_source_block III
_cod_depositor_comments
;
The following automatic conversions were performed:
'_symmetry_cell_setting' value 'Orthorhombic' changed to 'orthorhombic'
according to '/home/saulius/struct/CIF-dictionaries/cif_core.dic'
dictionary named 'cif_core.dic' version 2.4.1 from
2010-06-29.

'_geom_bond_publ_flag' value 'Yes' changed to 'yes' according
to '/home/saulius/struct/CIF-dictionaries/cif_core.dic' dictionary named
'cif_core.dic' version 2.4.1 from 2010-06-29 (4 times).

Automatic conversion script
Id: cif_fix_enum 1527 2010-12-29 10:47:43Z saulius 

The following automatic conversions were performed:

'_symmetry_cell_setting' value 'Orthorhombic' changed to
'orthorhombic' according to
/home/saulius/struct/CIF-dictionaries/cif_core.dic dictionary named
'cif_core.dic' version 2.4.1 from 2010-06-29.

'_geom_bond_publ_flag'
value 'Yes' changed to 'yes' according to
/home/saulius/struct/CIF-dictionaries/cif_core.dic dictionary named
'cif_core.dic' version 2.4.1 from 2010-06-29 (4
times).

'_geom_angle_publ_flag' value 'Yes' changed to 'yes'
according to /home/saulius/struct/CIF-dictionaries/cif_core.dic
dictionary named 'cif_core.dic' version 2.4.1 from 2010-06-29.

Automatic conversion script
Id: cif_fix_values 1715 2011-07-08 13:25:40Z adriana 

The following automatic conversions were performed:

'_exptl_crystal_density_meas' value 'not measured' was changed to '?'
- the value is perceived as not measured.

Automatic conversion script
Id: cif_fix_values 3008 2015-01-20 13:52:24Z robertas 
;
_cod_database_code 2013922
_cod_database_fobs_code 2013922

loop_
_symmetry_equiv_pos_as_xyz
'x, y, z'
'-x+1/2, -y, z+1/2'
'-x, y+1/2, -z'
'x+1/2, -y+1/2, -z+1/2'
'-x, -y, -z'
'x-1/2, y, -z-1/2'
'x, -y-1/2, z'
'-x-1/2, y-1/2, z-1/2'

loop_
_atom_site_label
_atom_site_fract_x
_atom_site_fract_y
_atom_site_fract_z
_atom_site_U_iso_or_equiv
_atom_site_adp_type
_atom_site_calc_flag
_atom_site_refinement_flags
_atom_site_occupancy
_atom_site_disorder_assembly
_atom_site_disorder_group
_atom_site_type_symbol
Cs 0.63434(6) 0.2500 0.13628(8) 0.0404(3) Uani d S 1 . . Cs
P 0.3901(3) 0.7500 0.3333(4) 0.0461(6) Uani d S 1 . . P
H1 0.528(13) 0.7500 0.425(15) 0.055 Uiso d S 1 . . H
H2 0.255(13) 0.7500 0.453(16) 0.055 Uiso d S 1 . . H
O 0.3849(5) 0.5577(9) 0.2368(9) 0.0584(15) Uani d . 1 . . O

loop_
_atom_site_aniso_label
_atom_site_aniso_U_11
_atom_site_aniso_U_22
_atom_site_aniso_U_33
_atom_site_aniso_U_12
_atom_site_aniso_U_13
_atom_site_aniso_U_23
Cs 0.0410(4) 0.0360(4) 0.0443(4) 0.000 -0.0005(2) 0.000
P 0.0511(14) 0.0427(14) 0.0445(14) 0.000 0.0017(11) 0.000
O 0.065(3) 0.036(3) 0.074(4) 0.003(2) 0.012(3) 0.000(3)

loop_
_atom_type_symbol
_atom_type_description
_atom_type_scat_dispersion_real
_atom_type_scat_dispersion_imag
_atom_type_scat_source
O O 0.0106 0.0060 'International Tables Vol C Tables 4.2.6.8 and 6.1.1.4'
H H 0.0000 0.0000 'International Tables Vol C Tables 4.2.6.8 and 6.1.1.4'
P P 0.1023 0.0942 'International Tables Vol C Tables 4.2.6.8 and 6.1.1.4'
Cs Cs -0.3680 2.1192 'International Tables Vol C Tables 4.2.6.8 and 6.1.1.4'

loop_
_geom_angle_atom_site_label_1
_geom_angle_atom_site_label_2
_geom_angle_atom_site_label_3
_geom_angle_site_symmetry_1
_geom_angle_site_symmetry_3
_geom_angle
_geom_angle_publ_flag
O Cs O . 7_565 84.7(2) ?
O Cs O . 6_656 86.51(14) ?
O Cs O . 4 145.80(5) ?
O Cs O 7_565 6_656 145.80(5) ?
O Cs O 7_565 4 86.51(14) ?
O Cs O 6_656 4 82.45(19) ?
O Cs O 7_565 3_645 86.57(17) ?
O Cs O . 3_645 118.25(11) ?
O Cs O 6_656 3_645 126.33(16) ?
O Cs O 4 3_645 94.06(9) ?
O Cs O 7_565 5_665 118.25(11) ?
O Cs O . 5_665 86.57(17) ?
O Cs O 6_656 5_665 94.06(9) ?
O Cs O 4 5_665 126.33(16) ?
O Cs O 3_645 5_665 46.6(2) ?
O P O . 7_575 118.1(5) yes
O P H1 . . 107(2) yes
O P H1 7_575 . 107(2) ?
O P H2 . . 108(2) yes
O P H2 7_575 . 108(2) ?
H1 P H2 . . 108(7) yes
P O Cs . . 133.8(3) ?
P O Cs . 6_556 114.7(3) ?
Cs O Cs . 6_556 96.31(16) ?
P O Cs . 5_665 97.7(3) ?
Cs O Cs . 5_665 93.43(17) ?
Cs O Cs 6_556 5_665 121.64(18) ?

loop_
_geom_bond_atom_site_label_1
_geom_bond_atom_site_label_2
_geom_bond_site_symmetry_2
_geom_bond_distance
_geom_bond_publ_flag
Cs O 7_565 3.026(5) ?
Cs O . 3.026(5) yes
Cs O 6_656 3.094(5) ?
Cs O 4 3.094(5) yes
Cs O 3_645 3.221(7) yes
Cs O 5_665 3.221(7) ?
P O . 1.487(6) yes
P O 7_575 1.487(6) ?
P H1 . 1.37(11) yes
P H2 . 1.48(12) yes
O Cs 6_556 3.094(5) ?
O Cs 5_665 3.221(7) ?
